data_9014686
loop_
_publ_author_name
'Abraham, F.'
'Nowogrocki, G.'
'Jolibois, B.'
'Laplace, G.'

_publ_section_title
;
 On Basic Thallium Sulfates: Structure of Tl2 Tl OH(SO4)2
 _cod_database_code 1004058
;
_journal_name_full 'Journal of Solid State Chemistry'
_journal_page_first 1
_journal_page_last 5
_journal_paper_doi 10.1016/0022-4596(83)90033-6
_journal_volume 47
_journal_year 1983
_chemical_formula_sum 'O9 S2 Tl3'
_space_group_IT_number 9
_symmetry_space_group_name_Hall 'C -2yc'
_symmetry_space_group_name_H-M 'C 1 c 1'
_cell_angle_alpha 90
_cell_angle_beta 119.91
_cell_angle_gamma 90
_cell_length_a 7.758
_cell_length_b 17.587
_cell_length_c 7.356
_cell_formula_units_Z 4
_cell_volume 869.976
_database_code_amcsd 0013502
_exptl_crystal_density_diffrn 6.270
_cod_duplicate_entry 1004058
_cod_original_cell_volume 869.975
_cod_original_formula_sum 'Tl3 S2 O9'
_cod_database_code 9014686
_amcsd_formula_title 'H O9 S2 Tl3'

loop_
_space_group_symop_operation_xyz
x,y,z
1/2+x,1/2+y,z
x,-y,1/2+z
1/2+x,1/2-y,1/2+z

loop_
_atom_site_label
_atom_site_fract_x
_atom_site_fract_y
_atom_site_fract_z
Tl1 -0.04450 0.11310 0.21670
Tl2 -0.03300 0.52060 0.19110
Tl3 0.25000 0.24670 0.00000
S1 -0.02660 0.32220 0.24170
S2 0.49200 0.41280 0.25020
O1 -0.12810 0.36380 0.04010
O2 0.41150 0.35690 0.06880
O3 0.62850 0.46430 0.22900
O4 -0.16670 0.26970 0.25950
O5 0.13110 0.27420 0.24990
O6 0.32990 0.45370 0.25010
O7 0.05150 0.37390 0.42050
O8 0.60510 0.36880 0.45290
O9 0.48530 0.19590 0.28210

loop_
_cod_related_entry_id
_cod_related_entry_database
_cod_related_entry_code
1 AMCSD 0013502
